data_2108081
loop_
_publ_author_name
'Hathwar, Venkatesha R.'
'Stingaciu, Marian'
'Richter, Bo'
'Overgaard, Jacob'
'Iversen, Bo B.'

_publ_section_title
;
 Variable-temperature structural studies on valence tautomerism in cobalt
 bis(dioxolene) molecular complexes
;
_journal_issue 2
_journal_name_full 'Acta Crystallographica Section B'
_journal_page_first 304
_journal_page_last 312
_journal_paper_doi 10.1107/S2052520616019235
_journal_volume 73
_journal_year 2017
_chemical_formula_sum 'C38 H46 Cl4 Co N2 O4'
_chemical_formula_weight 795.50
_chemical_name_systematic
;
 ?
;
_space_group_crystal_system trigonal
_space_group_IT_number 147
_space_group_name_Hall '-P 3'
_space_group_name_H-M_alt 'P -3'
_symmetry_space_group_name_Hall '-P 3'
_symmetry_space_group_name_H-M 'P -3'
_atom_sites_solution_hydrogens geom
_audit_creation_method SHELXL-2014
_cell_angle_alpha 90.000(5)
_cell_angle_beta 90.000(5)
_cell_angle_gamma 120.000(5)
_cell_formula_units_Z 3
_cell_length_a 20.334(5)
_cell_length_b 20.334(5)
_cell_length_c 8.945(5)
_cell_measurement_reflns_used 26508
_cell_measurement_temperature 200(2)
_cell_measurement_theta_max 20.6
_cell_measurement_theta_min 0.91
_cell_volume 3203(2)
_computing_structure_refinement 'SHELXL-2014 (Sheldrick, 2014)'
_diffrn_ambient_temperature 200(2)
_diffrn_measured_fraction_theta_full 0.998
_diffrn_measured_fraction_theta_max 0.994
_diffrn_measurement_device_type 'Bruker Kappa APEX II CCD detector'
_diffrn_measurement_method '\f and \w scans'
_diffrn_radiation_monochromator mirror
_diffrn_radiation_type AgK\a
_diffrn_radiation_wavelength 0.56085
_diffrn_reflns_av_R_equivalents 0.1423
_diffrn_reflns_limit_h_max 25
_diffrn_reflns_limit_h_min -25
_diffrn_reflns_limit_k_max 25
_diffrn_reflns_limit_k_min -25
_diffrn_reflns_limit_l_max 8
_diffrn_reflns_limit_l_min -11
_diffrn_reflns_number 26508
_diffrn_reflns_theta_full 19.665
_diffrn_reflns_theta_max 20.619
_diffrn_reflns_theta_min 0.912
_exptl_absorpt_coefficient_mu 0.360
_exptl_absorpt_correction_T_max 0.965
_exptl_absorpt_correction_T_min 0.938
_exptl_absorpt_correction_type multi-scan
_exptl_absorpt_process_details 'Bruker AXS, 2008'
_exptl_crystal_colour blue
_exptl_crystal_density_diffrn 1.237
_exptl_crystal_description block
_exptl_crystal_F_000 1245
_exptl_crystal_size_max 0.180
_exptl_crystal_size_mid 0.160
_exptl_crystal_size_min 0.100
_platon_squeeze_details
;
;
_refine_diff_density_max 0.511
_refine_diff_density_min -0.684
_refine_ls_extinction_method none
_refine_ls_goodness_of_fit_ref 1.033
_refine_ls_hydrogen_treatment constr
_refine_ls_matrix_type full
_refine_ls_number_parameters 229
_refine_ls_number_reflns 4414
_refine_ls_number_restraints 0
_refine_ls_restrained_S_all 1.033
_refine_ls_R_factor_all 0.1447
_refine_ls_R_factor_gt 0.0930
_refine_ls_shift/su_max 0.000
_refine_ls_shift/su_mean 0.000
_refine_ls_structure_factor_coef Fsqd
_refine_ls_weighting_details 'w=1/[\s^2^(Fo^2^)+(0.1318P)^2^+4.8693P] where P=(Fo^2^+2Fc^2^)/3'
_refine_ls_weighting_scheme calc
_refine_ls_wR_factor_gt 0.2479
_refine_ls_wR_factor_ref 0.2730
_reflns_number_gt 2591
_reflns_number_total 4414
_reflns_threshold_expression 'I > 2\s(I)'
_cod_data_source_file ps5056sup1.cif
_cod_data_source_block 2S_200K
_cod_database_code 2108081
_shelx_space_group_comment
;
The symmetry employed for this shelxl refinement is uniquely defined
by the following loop, which should always be used as a source of
symmetry information in preference to the above space-group names.
They are only intended as comments.
;
_shelx_estimated_absorpt_t_min 0.938
_shelx_estimated_absorpt_t_max 0.965
_shelxl_version_number 201.4

loop_
_space_group_symop_operation_xyz
'x, y, z'
'-y, x-y, z'
'-x+y, -x, z'
'-x, -y, -z'
'y, -x+y, -z'
'x-y, x, -z'

loop_
_atom_site_type_symbol
_atom_site_label
_atom_site_fract_x
_atom_site_fract_y
_atom_site_fract_z
_atom_site_U_iso_or_equiv
_atom_site_adp_type
_atom_site_calc_flag
_atom_site_occupancy
Co Co1 0.5000 0.0000 1.0000 0.0268(3) Uani d 1
Cl Cl2 0.26017(14) -0.27676(13) 1.2307(3) 0.0805(7) Uani d 1
Cl Cl1 0.29372(14) -0.24450(16) 0.6341(3) 0.0896(9) Uani d 1
O O2 0.4545(2) 0.0113(2) 1.1891(4) 0.0326(9) Uani d 1
O O1 0.4434(2) 0.0477(2) 0.9122(4) 0.0345(10) Uani d 1
N N1 0.4064(3) -0.1120(3) 0.9720(6) 0.0375(12) Uani d 1
C C2 0.4176(3) 0.0477(3) 1.1675(6) 0.0325(13) Uani d 1
C C3 0.3832(3) 0.0684(3) 1.2851(6) 0.0312(13) Uani d 1
C C7 0.3884(4) 0.0464(4) 1.4475(7) 0.0398(15) Uani d 1
C C4 0.3458(4) 0.1049(3) 1.2447(7) 0.0362(14) Uani d 1
H H4 0.3216 0.1178 1.3210 0.043 Uiso calc 1
C C11 0.2938(4) 0.1650(4) 1.0619(8) 0.0418(15) Uani d 1
C C5 0.3401(4) 0.1257(3) 1.0926(7) 0.0370(14) Uani d 1
C C1 0.4125(3) 0.0678(3) 1.0137(6) 0.0278(12) Uani d 1
C C6 0.3744(3) 0.1085(3) 0.9824(7) 0.0334(13) Uani d 1
H H6 0.3728 0.1238 0.8827 0.040 Uiso calc 1
C C18 0.3206(4) -0.2123(5) 0.8171(9) 0.0539(19) Uani d 1
C C19 0.3824(4) -0.1404(4) 0.8373(7) 0.0445(16) Uani d 1
H H19 0.4083 -0.1107 0.7522 0.053 Uiso calc 1
C C8 0.4702(4) 0.0803(4) 1.4955(7) 0.0478(17) Uani d 1
H H8A 0.4971 0.1352 1.4774 0.072 Uiso calc 1
H H8B 0.4943 0.0571 1.4380 0.072 Uiso calc 1
H H8C 0.4722 0.0707 1.6022 0.072 Uiso calc 1
C C16 0.3068(4) -0.2261(4) 1.0735(8) 0.0493(17) Uani d 1
C C17 0.2817(4) -0.2563(4) 0.9341(10) 0.059(2) Uani d 1
H H17 0.2390 -0.3056 0.9208 0.070 Uiso calc 1
C C13 0.3026(6) 0.1939(6) 0.9046(10) 0.085(3) Uani d 1
H H13A 0.2867 0.2320 0.8993 0.127 Uiso calc 1
H H13B 0.2710 0.1516 0.8375 0.127 Uiso calc 1
H H13C 0.3560 0.2169 0.8744 0.127 Uiso calc 1
C C15 0.3696(4) -0.1544(4) 1.0898(8) 0.0452(16) Uani d 1
H H15 0.3867 -0.1350 1.1875 0.054 Uiso calc 1
C C9 0.3472(5) -0.0400(4) 1.4628(8) 0.0536(19) Uani d 1
H H9A 0.3747 -0.0601 1.4064 0.080 Uiso calc 1
H H9B 0.2955 -0.0618 1.4233 0.080 Uiso calc 1
H H9C 0.3450 -0.0537 1.5685 0.080 Uiso calc 1
C C10 0.3491(5) 0.0749(5) 1.5553(8) 0.060(2) Uani d 1
H H10A 0.3490 0.0563 1.6564 0.090 Uiso calc 1
H H10B 0.2966 0.0560 1.5225 0.090 Uiso calc 1
H H10C 0.3765 0.1306 1.5556 0.090 Uiso calc 1
C C14 0.3197(5) 0.2346(5) 1.1643(10) 0.067(2) Uani d 1
H H14A 0.3216 0.2200 1.2681 0.101 Uiso calc 1
H H14B 0.2838 0.2532 1.1565 0.101 Uiso calc 1
H H14C 0.3703 0.2747 1.1337 0.101 Uiso calc 1
C C12 0.2116(4) 0.1095(5) 1.0933(12) 0.078(3) Uani d 1
H H12A 0.2071 0.0844 1.1893 0.117 Uiso calc 1
H H12B 0.1910 0.0713 1.0136 0.117 Uiso calc 1
H H12C 0.1831 0.1366 1.0973 0.117 Uiso calc 1

loop_
_atom_site_aniso_label
_atom_site_aniso_U_11
_atom_site_aniso_U_22
_atom_site_aniso_U_33
_atom_site_aniso_U_12
_atom_site_aniso_U_13
_atom_site_aniso_U_23
Co1 0.0321(6) 0.0273(6) 0.0245(6) 0.0175(5) 0.0001(4) -0.0012(4)
Cl2 0.0882(17) 0.0625(14) 0.0709(15) 0.0229(12) 0.0167(12) 0.0183(11)
Cl1 0.0723(15) 0.108(2) 0.0639(15) 0.0262(14) -0.0239(12) -0.0354(13)
O2 0.041(2) 0.038(2) 0.028(2) 0.027(2) -0.0027(17) 0.0015(17)
O1 0.042(2) 0.041(2) 0.026(2) 0.024(2) -0.0003(18) -0.0013(17)
N1 0.035(3) 0.045(3) 0.041(3) 0.026(3) 0.001(2) 0.000(2)
C2 0.044(4) 0.029(3) 0.026(3) 0.019(3) -0.001(3) -0.001(2)
C3 0.042(3) 0.027(3) 0.026(3) 0.019(3) 0.001(2) -0.004(2)
C7 0.060(4) 0.045(4) 0.027(3) 0.036(3) 0.004(3) -0.003(3)
C4 0.045(4) 0.038(3) 0.027(3) 0.022(3) 0.000(3) -0.005(3)
C11 0.048(4) 0.042(4) 0.045(4) 0.029(3) -0.010(3) -0.009(3)
C5 0.044(4) 0.030(3) 0.042(4) 0.023(3) -0.013(3) -0.007(3)
C1 0.027(3) 0.026(3) 0.029(3) 0.012(2) -0.003(2) -0.003(2)
C6 0.035(3) 0.030(3) 0.032(3) 0.014(3) -0.006(3) -0.005(2)
C18 0.049(4) 0.066(5) 0.056(5) 0.035(4) -0.016(4) -0.020(4)
C19 0.037(4) 0.060(4) 0.037(4) 0.024(3) 0.002(3) -0.003(3)
C8 0.066(5) 0.052(4) 0.030(4) 0.033(4) -0.008(3) -0.001(3)
C16 0.058(5) 0.051(4) 0.047(4) 0.033(4) 0.005(3) 0.001(3)
C17 0.052(5) 0.052(5) 0.071(6) 0.025(4) -0.002(4) -0.015(4)
C13 0.117(8) 0.136(9) 0.058(5) 0.106(8) 0.007(5) 0.029(5)
C15 0.052(4) 0.042(4) 0.044(4) 0.026(3) 0.006(3) 0.004(3)
C9 0.070(5) 0.052(4) 0.043(4) 0.034(4) 0.016(4) 0.015(3)
C10 0.101(6) 0.074(5) 0.030(4) 0.062(5) 0.015(4) 0.006(3)
C14 0.096(7) 0.059(5) 0.072(6) 0.058(5) -0.021(5) -0.015(4)
C12 0.042(4) 0.054(5) 0.137(9) 0.024(4) -0.011(5) 0.011(5)

loop_
_atom_type_symbol
_atom_type_description
_atom_type_scat_dispersion_real
_atom_type_scat_dispersion_imag
_atom_type_scat_source
C C 0.0015 0.0009 'International Tables Vol C Tables 4.2.6.8 and 6.1.1.4'
H H 0.0000 0.0000 'International Tables Vol C Tables 4.2.6.8 and 6.1.1.4'
N N 0.0030 0.0019 'International Tables Vol C Tables 4.2.6.8 and 6.1.1.4'
Cl Cl 0.0998 0.0984 'International Tables Vol C Tables 4.2.6.8 and 6.1.1.4'
Co Co 0.3050 0.6296 'International Tables Vol C Tables 4.2.6.8 and 6.1.1.4'
O O 0.0056 0.0036 'International Tables Vol C Tables 4.2.6.8 and 6.1.1.4'

loop_
_geom_angle_atom_site_label_1
_geom_angle_atom_site_label_2
_geom_angle_atom_site_label_3
_geom_angle_site_symmetry_1
_geom_angle_site_symmetry_3
_geom_angle
O2 Co1 O2 4_657 . 180.0
O2 Co1 O1 4_657 4_657 82.24(15)
O2 Co1 O1 . 4_657 97.76(15)
O2 Co1 O1 4_657 . 97.76(15)
O2 Co1 O1 . . 82.24(15)
O1 Co1 O1 4_657 . 180.0
O2 Co1 N1 4_657 . 89.70(18)
O2 Co1 N1 . . 90.30(18)
O1 Co1 N1 4_657 . 87.17(17)
O1 Co1 N1 . . 92.83(17)
O2 Co1 N1 4_657 4_657 90.30(18)
O2 Co1 N1 . 4_657 89.70(18)
O1 Co1 N1 4_657 4_657 92.83(17)
O1 Co1 N1 . 4_657 87.17(17)
N1 Co1 N1 . 4_657 180.0
C2 O2 Co1 . . 111.8(3)
C1 O1 Co1 . . 111.7(3)
C19 N1 C15 . . 118.3(6)
C19 N1 Co1 . . 120.8(5)
C15 N1 Co1 . . 120.9(5)
O2 C2 C3 . . 124.0(5)
O2 C2 C1 . . 116.2(5)
C3 C2 C1 . . 119.7(5)
C4 C3 C2 . . 117.1(5)
C4 C3 C7 . . 123.5(5)
C2 C3 C7 . . 119.4(5)
C8 C7 C9 . . 110.1(6)
C8 C7 C3 . . 110.9(5)
C9 C7 C3 . . 109.9(5)
C8 C7 C10 . . 108.1(6)
C9 C7 C10 . . 106.7(6)
C3 C7 C10 . . 111.0(5)
C3 C4 C5 . . 124.1(6)
C13 C11 C12 . . 109.9(7)
C13 C11 C5 . . 112.8(6)
C12 C11 C5 . . 108.6(6)
C13 C11 C14 . . 106.2(7)
C12 C11 C14 . . 108.7(7)
C5 C11 C14 . . 110.7(5)
C6 C5 C4 . . 119.0(5)
C6 C5 C11 . . 122.3(6)
C4 C5 C11 . . 118.6(6)
O1 C1 C6 . . 123.0(5)
O1 C1 C2 . . 117.7(5)
C6 C1 C2 . . 119.3(5)
C5 C6 C1 . . 120.7(6)
C17 C18 C19 . . 121.5(7)
C17 C18 Cl1 . . 120.7(6)
C19 C18 Cl1 . . 117.8(6)
N1 C19 C18 . . 121.6(7)
C17 C16 C15 . . 120.6(7)
C17 C16 Cl2 . . 120.3(6)
C15 C16 Cl2 . . 119.1(6)
C18 C17 C16 . . 116.5(7)
N1 C15 C16 . . 121.6(7)

loop_
_geom_bond_atom_site_label_1
_geom_bond_atom_site_label_2
_geom_bond_site_symmetry_2
_geom_bond_distance
Co1 O2 4_657 1.995(4)
Co1 O2 . 1.995(4)
Co1 O1 4_657 2.000(4)
Co1 O1 . 2.000(4)
Co1 N1 . 2.130(5)
Co1 N1 4_657 2.130(5)
Cl2 C16 . 1.720(8)
Cl1 C18 . 1.746(8)
O2 C2 . 1.305(7)
O1 C1 . 1.282(7)
N1 C19 . 1.320(8)
N1 C15 . 1.330(8)
C2 C3 . 1.439(8)
C2 C1 . 1.454(8)
C3 C4 . 1.351(8)
C3 C7 . 1.539(8)
C7 C8 . 1.509(10)
C7 C9 . 1.530(9)
C7 C10 . 1.539(9)
C4 C5 . 1.446(9)
C11 C13 . 1.501(10)
C11 C12 . 1.503(10)
C11 C5 . 1.534(8)
C11 C14 . 1.541(10)
C5 C6 . 1.350(9)
C1 C6 . 1.416(8)
C18 C17 . 1.347(11)
C18 C19 . 1.384(10)
C16 C17 . 1.371(11)
C16 C15 . 1.383(10)

loop_
_geom_torsion_atom_site_label_1
_geom_torsion_atom_site_label_2
_geom_torsion_atom_site_label_3
_geom_torsion_atom_site_label_4
_geom_torsion
Co1 O2 C2 C3 -175.8(5)
Co1 O2 C2 C1 3.8(6)
O2 C2 C3 C4 -178.9(6)
C1 C2 C3 C4 1.4(8)
O2 C2 C3 C7 -0.7(9)
C1 C2 C3 C7 179.6(5)
C4 C3 C7 C8 -122.9(6)
C2 C3 C7 C8 59.0(7)
C4 C3 C7 C9 115.1(7)
C2 C3 C7 C9 -63.0(7)
C4 C3 C7 C10 -2.7(9)
C2 C3 C7 C10 179.2(6)
C2 C3 C4 C5 -1.6(9)
C7 C3 C4 C5 -179.7(6)
C3 C4 C5 C6 -0.4(10)
C3 C4 C5 C11 178.2(6)
C13 C11 C5 C6 -10.3(10)
C12 C11 C5 C6 111.6(8)
C14 C11 C5 C6 -129.1(7)
C13 C11 C5 C4 171.1(7)
C12 C11 C5 C4 -66.9(8)
C14 C11 C5 C4 52.3(8)
Co1 O1 C1 C6 174.7(4)
Co1 O1 C1 C2 -5.2(6)
O2 C2 C1 O1 0.9(8)
C3 C2 C1 O1 -179.4(5)
O2 C2 C1 C6 -179.0(5)
C3 C2 C1 C6 0.7(8)
C4 C5 C6 C1 2.7(9)
C11 C5 C6 C1 -175.9(5)
O1 C1 C6 C5 177.3(6)
C2 C1 C6 C5 -2.8(8)
C15 N1 C19 C18 0.0(9)
Co1 N1 C19 C18 -178.4(5)
C17 C18 C19 N1 0.6(11)
Cl1 C18 C19 N1 -179.8(5)
C19 C18 C17 C16 -0.3(11)
Cl1 C18 C17 C16 -179.8(5)
C15 C16 C17 C18 -0.7(11)
Cl2 C16 C17 C18 178.8(6)
C19 N1 C15 C16 -1.0(9)
Co1 N1 C15 C16 177.4(5)
C17 C16 C15 N1 1.4(11)
Cl2 C16 C15 N1 -178.1(5)

loop_
_platon_squeeze_void_nr
_platon_squeeze_void_average_x
_platon_squeeze_void_average_y
_platon_squeeze_void_average_z
_platon_squeeze_void_volume
_platon_squeeze_void_count_electrons
_platon_squeeze_void_content
1 0.000 0.000 -0.049 435 163 ' '

_cod_database_fobs_code 2108081
